data_7110266
loop_
_publ_author_name
'Changcheng Jing'
'Dong Xing'
'Wenhao Hu'

_publ_section_title
;
 Highly diastereoselective synthesis of 3-hydroxy-2,2,3-trisubstituted
 indolines via intramolecular trapping of ammonium ylides with ketones
;
_journal_name_full Chem.Commun.
_journal_page_first 951
_journal_paper_doi 10.1039/c3cc48067d
_journal_volume 50
_journal_year 2014
_chemical_formula_sum 'C25 H25 N O3'
_chemical_formula_weight 387.46
_chemical_name_systematic
; 
 ? 
;
_space_group_IT_number 14
_symmetry_cell_setting monoclinic
_symmetry_space_group_name_Hall '-P 2ybc'
_symmetry_space_group_name_H-M 'P 1 21/c 1'
_atom_sites_solution_hydrogens geom
_atom_sites_solution_primary direct
_atom_sites_solution_secondary difmap
_audit_creation_method SHELXL-97
_cell_angle_alpha 90.00
_cell_angle_beta 115.150(2)
_cell_angle_gamma 90.00
_cell_formula_units_Z 4
_cell_length_a 10.0938(5)
_cell_length_b 19.9876(10)
_cell_length_c 11.2239(6)
_cell_measurement_temperature 296(2)
_cell_volume 2049.76(18)
_computing_structure_refinement 'SHELXL-97 (Sheldrick, 2008)'
_computing_structure_solution 'SHELXS-97 (Sheldrick, 2008)'
_diffrn_ambient_temperature 296(2)
_diffrn_measured_fraction_theta_full 0.990
_diffrn_measured_fraction_theta_max 0.990
_diffrn_radiation_monochromator graphite
_diffrn_radiation_source 'fine-focus sealed tube'
_diffrn_radiation_type MoK\a
_diffrn_radiation_wavelength 0.71073
_diffrn_reflns_av_R_equivalents 0.0477
_diffrn_reflns_av_sigmaI/netI 0.0305
_diffrn_reflns_limit_h_max 12
_diffrn_reflns_limit_h_min -12
_diffrn_reflns_limit_k_max 23
_diffrn_reflns_limit_k_min -23
_diffrn_reflns_limit_l_max 13
_diffrn_reflns_limit_l_min -13
_diffrn_reflns_number 23363
_diffrn_reflns_theta_full 25.01
_diffrn_reflns_theta_max 25.01
_diffrn_reflns_theta_min 2.23
_exptl_absorpt_coefficient_mu 0.082
_exptl_absorpt_correction_T_max 0.9902
_exptl_absorpt_correction_T_min 0.9806
_exptl_absorpt_correction_type multi-scan
_exptl_crystal_colour colorless
_exptl_crystal_density_diffrn 1.256
_exptl_crystal_density_method 'not measured'
_exptl_crystal_description block
_exptl_crystal_F_000 824
_exptl_crystal_size_max 0.24
_exptl_crystal_size_mid 0.19
_exptl_crystal_size_min 0.12
_refine_diff_density_max 1.183
_refine_diff_density_min -0.272
_refine_diff_density_rms 0.048
_refine_ls_extinction_method none
_refine_ls_goodness_of_fit_ref 1.022
_refine_ls_hydrogen_treatment constr
_refine_ls_matrix_type full
_refine_ls_number_parameters 262
_refine_ls_number_reflns 3577
_refine_ls_number_restraints 0
_refine_ls_restrained_S_all 1.022
_refine_ls_R_factor_all 0.0930
_refine_ls_R_factor_gt 0.0639
_refine_ls_shift/su_max 0.000
_refine_ls_shift/su_mean 0.000
_refine_ls_structure_factor_coef Fsqd
_refine_ls_weighting_details 'calc w=1/[\s^2^(Fo^2^)+(0.1017P)^2^+1.3324P] where P=(Fo^2^+2Fc^2^)/3'
_refine_ls_weighting_scheme calc
_refine_ls_wR_factor_gt 0.1741
_refine_ls_wR_factor_ref 0.2001
_reflns_number_gt 2449
_reflns_number_total 3577
_reflns_threshold_expression >2sigma(I)
_cod_data_source_file c3cc48067d.txt
_cod_data_source_block z
_cod_original_sg_symbol_H-M P2(1)/c
_cod_database_code 7110266

loop_
_symmetry_equiv_pos_as_xyz
'x, y, z'
'-x, y+1/2, -z+1/2'
'-x, -y, -z'
'x, -y-1/2, z-1/2'

loop_
_atom_site_label
_atom_site_type_symbol
_atom_site_fract_x
_atom_site_fract_y
_atom_site_fract_z
_atom_site_U_iso_or_equiv
_atom_site_adp_type
_atom_site_occupancy
_atom_site_symmetry_multiplicity
_atom_site_calc_flag
_atom_site_refinement_flags
O1 O 0.3831(2) 0.53552(10) 0.8917(2) 0.0624(6) Uani 1 1 d .
H1A H 0.4581 0.5201 0.9495 0.094 Uiso 1 1 calc R
O2 O 0.4809(3) 0.56441(13) 0.6428(3) 0.0780(8) Uani 1 1 d .
O3 O 0.6360(3) 0.56945(12) 0.8529(3) 0.0753(8) Uani 1 1 d .
N1 N 0.2746(2) 0.63987(11) 0.6756(2) 0.0402(5) Uani 1 1 d .
C1 C 0.2295(3) 0.62972(13) 0.8581(3) 0.0424(6) Uani 1 1 d .
C2 C 0.1446(4) 0.63184(18) 0.9266(3) 0.0603(9) Uani 1 1 d .
H2A H 0.1842 0.6214 1.0158 0.072 Uiso 1 1 calc R
C3 C -0.0018(4) 0.64997(19) 0.8598(4) 0.0683(10) Uani 1 1 d .
H3A H -0.0610 0.6515 0.9045 0.082 Uiso 1 1 calc R
C4 C -0.0593(3) 0.66547(17) 0.7289(4) 0.0601(8) Uani 1 1 d .
H4A H -0.1576 0.6770 0.6857 0.072 Uiso 1 1 calc R
C5 C 0.0255(3) 0.66434(14) 0.6595(3) 0.0481(7) Uani 1 1 d .
H5A H -0.0139 0.6759 0.5708 0.058 Uiso 1 1 calc R
C6 C 0.1703(3) 0.64566(12) 0.7252(3) 0.0385(6) Uani 1 1 d .
C7 C 0.1443(3) 0.63182(14) 0.4331(3) 0.0445(7) Uani 1 1 d .
C8 C 0.1239(4) 0.56425(16) 0.4358(3) 0.0565(8) Uani 1 1 d .
H8A H 0.1757 0.5404 0.5129 0.068 Uiso 1 1 calc R
C9 C 0.0260(4) 0.53075(19) 0.3239(4) 0.0708(10) Uani 1 1 d .
H9A H 0.0127 0.4849 0.3271 0.085 Uiso 1 1 calc R
C10 C -0.0495(4) 0.5645(3) 0.2108(4) 0.0819(12) Uani 1 1 d .
H10A H -0.1137 0.5421 0.1359 0.098 Uiso 1 1 calc R
C11 C -0.0303(4) 0.6328(2) 0.2079(4) 0.0802(12) Uani 1 1 d .
H11A H -0.0832 0.6564 0.1308 0.096 Uiso 1 1 calc R
C12 C 0.0650(4) 0.66602(19) 0.3163(3) 0.0619(9) Uani 1 1 d .
H12A H 0.0772 0.7120 0.3123 0.074 Uiso 1 1 calc R
C13 C 0.4938(3) 0.70583(13) 0.8145(3) 0.0418(6) Uani 1 1 d .
C14 C 0.4211(4) 0.75986(15) 0.8347(4) 0.0592(9) Uani 1 1 d .
H14A H 0.3278 0.7540 0.8305 0.071 Uiso 1 1 calc R
C15 C 0.4846(4) 0.82299(15) 0.8612(3) 0.0600(9) Uani 1 1 d .
H15A H 0.4333 0.8583 0.8756 0.072 Uiso 1 1 calc R
C16 C 0.6214(3) 0.83455(15) 0.8666(3) 0.0508(7) Uani 1 1 d .
C17 C 0.6912(3) 0.78076(17) 0.8426(4) 0.0661(9) Uani 1 1 d .
H17A H 0.7828 0.7870 0.8432 0.079 Uiso 1 1 calc R
C18 C 0.6295(3) 0.71803(16) 0.8175(4) 0.0599(9) Uani 1 1 d .
H18A H 0.6808 0.6829 0.8023 0.072 Uiso 1 1 calc R
C19 C 0.4209(3) 0.63632(13) 0.7855(3) 0.0427(7) Uani 1 1 d .
C20 C 0.3859(3) 0.60759(14) 0.9013(3) 0.0451(7) Uani 1 1 d .
C21 C 0.2502(3) 0.67061(14) 0.5510(3) 0.0472(7) Uani 1 1 d .
H21A H 0.3431 0.6744 0.5452 0.057 Uiso 1 1 calc R
H21B H 0.2125 0.7155 0.5484 0.057 Uiso 1 1 calc R
C22 C 0.4913(4) 0.62835(19) 1.0372(3) 0.0664(9) Uani 1 1 d .
H22A H 0.4625 0.6087 1.1006 0.100 Uiso 1 1 calc R
H22B H 0.4910 0.6762 1.0442 0.100 Uiso 1 1 calc R
H22C H 0.5880 0.6134 1.0537 0.100 Uiso 1 1 calc R
C23 C 0.6891(4) 0.90312(17) 0.8930(4) 0.0705(10) Uani 1 1 d .
H23A H 0.7842 0.9011 0.8930 0.106 Uiso 1 1 calc R
H23B H 0.6984 0.9186 0.9772 0.106 Uiso 1 1 calc R
H23C H 0.6281 0.9334 0.8257 0.106 Uiso 1 1 calc R
C24 C 0.5141(4) 0.58599(16) 0.7516(5) 0.0656(10) Uani 1 1 d .
C25 C 0.7222(5) 0.5208(3) 0.8142(6) 0.1139(17) Uani 1 1 d .
H25A H 0.8102 0.5094 0.8900 0.171 Uiso 1 1 calc R
H25B H 0.7471 0.5405 0.7484 0.171 Uiso 1 1 calc R
H25C H 0.6651 0.4812 0.7794 0.171 Uiso 1 1 calc R

loop_
_atom_site_aniso_label
_atom_site_aniso_U_11
_atom_site_aniso_U_22
_atom_site_aniso_U_33
_atom_site_aniso_U_23
_atom_site_aniso_U_13
_atom_site_aniso_U_12
O1 0.0541(13) 0.0420(12) 0.0739(15) 0.0151(10) 0.0107(11) 0.0028(10)
O2 0.0803(17) 0.0626(16) 0.108(2) -0.0256(15) 0.0561(16) 0.0030(12)
O3 0.0533(14) 0.0599(15) 0.108(2) -0.0046(13) 0.0297(14) 0.0163(11)
N1 0.0410(12) 0.0429(13) 0.0375(12) -0.0014(10) 0.0174(10) -0.0025(10)
C1 0.0448(15) 0.0378(15) 0.0458(15) 0.0017(12) 0.0204(13) -0.0002(12)
C2 0.066(2) 0.071(2) 0.0517(18) 0.0045(16) 0.0324(17) 0.0002(17)
C3 0.058(2) 0.086(3) 0.078(3) -0.007(2) 0.0449(19) 0.0009(18)
C4 0.0404(16) 0.069(2) 0.070(2) -0.0077(17) 0.0223(16) 0.0030(15)
C5 0.0457(16) 0.0473(17) 0.0457(16) -0.0056(13) 0.0139(13) 0.0025(13)
C6 0.0408(15) 0.0316(13) 0.0433(15) -0.0030(11) 0.0182(12) -0.0010(11)
C7 0.0520(17) 0.0460(16) 0.0403(15) -0.0015(12) 0.0240(14) 0.0002(13)
C8 0.066(2) 0.0447(18) 0.0547(18) -0.0051(14) 0.0211(16) -0.0002(14)
C9 0.070(2) 0.058(2) 0.076(3) -0.0245(19) 0.023(2) -0.0048(17)
C10 0.066(2) 0.109(4) 0.059(2) -0.033(2) 0.0160(19) -0.015(2)
C11 0.071(2) 0.112(4) 0.045(2) 0.005(2) 0.0116(18) -0.007(2)
C12 0.068(2) 0.068(2) 0.0507(19) 0.0092(16) 0.0262(17) -0.0027(17)
C13 0.0406(15) 0.0386(15) 0.0443(15) -0.0027(12) 0.0163(12) -0.0006(12)
C14 0.0571(19) 0.0447(18) 0.092(2) -0.0084(16) 0.0475(19) -0.0040(14)
C15 0.075(2) 0.0382(17) 0.080(2) -0.0074(15) 0.0452(19) -0.0015(15)
C16 0.0544(18) 0.0445(17) 0.0436(16) -0.0003(13) 0.0114(14) -0.0102(14)
C17 0.0404(17) 0.058(2) 0.094(3) -0.0020(18) 0.0229(17) -0.0054(15)
C18 0.0406(17) 0.0470(18) 0.092(2) -0.0099(17) 0.0284(17) -0.0018(13)
C19 0.0380(14) 0.0372(15) 0.0514(16) -0.0024(12) 0.0176(13) 0.0009(12)
C20 0.0442(16) 0.0386(16) 0.0461(16) 0.0037(12) 0.0129(13) -0.0012(12)
C21 0.0595(18) 0.0415(15) 0.0444(16) -0.0018(12) 0.0258(14) -0.0052(13)
C22 0.060(2) 0.074(2) 0.0503(19) 0.0114(16) 0.0095(16) -0.0049(17)
C23 0.067(2) 0.050(2) 0.074(2) -0.0032(17) 0.0098(19) -0.0148(16)
C24 0.056(2) 0.0395(17) 0.116(3) -0.0087(19) 0.052(2) -0.0017(15)
C25 0.094(3) 0.091(3) 0.163(5) 0.003(3) 0.061(4) 0.026(3)

loop_
_atom_type_symbol
_atom_type_description
_atom_type_scat_dispersion_real
_atom_type_scat_dispersion_imag
_atom_type_scat_source
C C 0.0033 0.0016 'International Tables Vol C Tables 4.2.6.8 and 6.1.1.4'
H H 0.0000 0.0000 'International Tables Vol C Tables 4.2.6.8 and 6.1.1.4'
N N 0.0061 0.0033 'International Tables Vol C Tables 4.2.6.8 and 6.1.1.4'
O O 0.0106 0.0060 'International Tables Vol C Tables 4.2.6.8 and 6.1.1.4'

loop_
_geom_angle_atom_site_label_1
_geom_angle_atom_site_label_2
_geom_angle_atom_site_label_3
_geom_angle
C20 O1 H1A 109.5
C24 O3 C25 111.2(3)
C6 N1 C21 120.3(2)
C6 N1 C19 109.2(2)
C21 N1 C19 121.9(2)
C2 C1 C6 120.6(3)
C2 C1 C20 130.2(3)
C6 C1 C20 109.1(2)
C1 C2 C3 118.6(3)
C1 C2 H2A 120.7
C3 C2 H2A 120.7
C4 C3 C2 120.5(3)
C4 C3 H3A 119.8
C2 C3 H3A 119.8
C3 C4 C5 121.4(3)
C3 C4 H4A 119.3
C5 C4 H4A 119.3
C6 C5 C4 118.2(3)
C6 C5 H5A 120.9
C4 C5 H5A 120.9
C5 C6 C1 120.7(3)
C5 C6 N1 128.2(2)
C1 C6 N1 111.0(2)
C8 C7 C12 118.3(3)
C8 C7 C21 122.9(3)
C12 C7 C21 118.8(3)
C7 C8 C9 120.6(3)
C7 C8 H8A 119.7
C9 C8 H8A 119.7
C10 C9 C8 120.4(4)
C10 C9 H9A 119.8
C8 C9 H9A 119.8
C9 C10 C11 119.2(3)
C9 C10 H10A 120.4
C11 C10 H10A 120.4
C12 C11 C10 121.0(4)
C12 C11 H11A 119.5
C10 C11 H11A 119.5
C11 C12 C7 120.5(4)
C11 C12 H12A 119.7
C7 C12 H12A 119.7
C14 C13 C18 116.8(3)
C14 C13 C19 120.1(2)
C18 C13 C19 123.1(2)
C13 C14 C15 121.2(3)
C13 C14 H14A 119.4
C15 C14 H14A 119.4
C16 C15 C14 121.7(3)
C16 C15 H15A 119.2
C14 C15 H15A 119.2
C17 C16 C15 116.7(3)
C17 C16 C23 121.6(3)
C15 C16 C23 121.7(3)
C16 C17 C18 121.9(3)
C16 C17 H17A 119.0
C18 C17 H17A 119.0
C17 C18 C13 121.7(3)
C17 C18 H18A 119.1
C13 C18 H18A 119.1
N1 C19 C24 109.1(3)
N1 C19 C13 110.7(2)
C24 C19 C13 110.8(2)
N1 C19 C20 102.2(2)
C24 C19 C20 109.8(2)
C13 C19 C20 113.9(2)
O1 C20 C22 109.6(2)
O1 C20 C1 106.5(2)
C22 C20 C1 116.1(3)
O1 C20 C19 107.7(2)
C22 C20 C19 115.0(2)
C1 C20 C19 101.3(2)
N1 C21 C7 113.2(2)
N1 C21 H21A 108.9
C7 C21 H21A 108.9
N1 C21 H21B 108.9
C7 C21 H21B 108.9
H21A C21 H21B 107.8
C20 C22 H22A 109.5
C20 C22 H22B 109.5
H22A C22 H22B 109.5
C20 C22 H22C 109.5
H22A C22 H22C 109.5
H22B C22 H22C 109.5
C16 C23 H23A 109.5
C16 C23 H23B 109.5
H23A C23 H23B 109.5
C16 C23 H23C 109.5
H23A C23 H23C 109.5
H23B C23 H23C 109.5
O2 C24 O3 122.9(3)
O2 C24 C19 123.6(4)
O3 C24 C19 113.5(3)
O3 C25 H25A 109.5
O3 C25 H25B 109.5
H25A C25 H25B 109.5
O3 C25 H25C 109.5
H25A C25 H25C 109.5
H25B C25 H25C 109.5

loop_
_geom_bond_atom_site_label_1
_geom_bond_atom_site_label_2
_geom_bond_distance
O1 C20 1.444(3)
O1 H1A 0.8200
O2 C24 1.201(5)
O3 C24 1.314(5)
O3 C25 1.487(5)
N1 C6 1.390(3)
N1 C21 1.449(3)
N1 C19 1.469(3)
C1 C2 1.374(4)
C1 C6 1.387(4)
C1 C20 1.508(4)
C2 C3 1.391(5)
C2 H2A 0.9300
C3 C4 1.366(5)
C3 H3A 0.9300
C4 C5 1.381(4)
C4 H4A 0.9300
C5 C6 1.380(4)
C5 H5A 0.9300
C7 C8 1.368(4)
C7 C12 1.391(4)
C7 C21 1.514(4)
C8 C9 1.395(5)
C8 H8A 0.9300
C9 C10 1.351(6)
C9 H9A 0.9300
C10 C11 1.380(6)
C10 H10A 0.9300
C11 C12 1.361(5)
C11 H11A 0.9300
C12 H12A 0.9300
C13 C14 1.377(4)
C13 C18 1.378(4)
C13 C19 1.541(4)
C14 C15 1.389(4)
C14 H14A 0.9300
C15 C16 1.375(4)
C15 H15A 0.9300
C16 C17 1.374(5)
C16 C23 1.504(4)
C17 C18 1.375(5)
C17 H17A 0.9300
C18 H18A 0.9300
C19 C24 1.532(4)
C19 C20 1.591(4)
C20 C22 1.500(4)
C21 H21A 0.9700
C21 H21B 0.9700
C22 H22A 0.9600
C22 H22B 0.9600
C22 H22C 0.9600
C23 H23A 0.9600
C23 H23B 0.9600
C23 H23C 0.9600
C25 H25A 0.9600
C25 H25B 0.9600
C25 H25C 0.9600

loop_
_geom_torsion_atom_site_label_1
_geom_torsion_atom_site_label_2
_geom_torsion_atom_site_label_3
_geom_torsion_atom_site_label_4
_geom_torsion
C6 C1 C2 C3 0.3(5)
C20 C1 C2 C3 -175.3(3)
C1 C2 C3 C4 -0.2(5)
C2 C3 C4 C5 -0.6(6)
C3 C4 C5 C6 1.3(5)
C4 C5 C6 C1 -1.2(4)
C4 C5 C6 N1 178.9(3)
C2 C1 C6 C5 0.4(4)
C20 C1 C6 C5 176.8(2)
C2 C1 C6 N1 -179.7(3)
C20 C1 C6 N1 -3.2(3)
C21 N1 C6 C5 16.5(4)
C19 N1 C6 C5 165.0(3)
C21 N1 C6 C1 -163.4(2)
C19 N1 C6 C1 -14.9(3)
C12 C7 C8 C9 0.1(5)
C21 C7 C8 C9 -179.3(3)
C7 C8 C9 C10 0.4(5)
C8 C9 C10 C11 -0.9(6)
C9 C10 C11 C12 1.0(6)
C10 C11 C12 C7 -0.6(6)
C8 C7 C12 C11 0.1(5)
C21 C7 C12 C11 179.4(3)
C18 C13 C14 C15 -2.1(5)
C19 C13 C14 C15 179.9(3)
C13 C14 C15 C16 0.9(5)
C14 C15 C16 C17 1.0(5)
C14 C15 C16 C23 178.9(3)
C15 C16 C17 C18 -1.6(5)
C23 C16 C17 C18 -179.6(3)
C16 C17 C18 C13 0.4(6)
C14 C13 C18 C17 1.5(5)
C19 C13 C18 C17 179.4(3)
C6 N1 C19 C24 141.3(2)
C21 N1 C19 C24 -70.8(3)
C6 N1 C19 C13 -96.4(2)
C21 N1 C19 C13 51.4(3)
C6 N1 C19 C20 25.1(3)
C21 N1 C19 C20 173.0(2)
C14 C13 C19 N1 52.5(4)
C18 C13 C19 N1 -125.3(3)
C14 C13 C19 C24 173.7(3)
C18 C13 C19 C24 -4.1(4)
C14 C13 C19 C20 -61.9(4)
C18 C13 C19 C20 120.2(3)
C2 C1 C20 O1 81.5(4)
C6 C1 C20 O1 -94.5(3)
C2 C1 C20 C22 -40.7(4)
C6 C1 C20 C22 143.3(3)
C2 C1 C20 C19 -166.0(3)
C6 C1 C20 C19 18.0(3)
N1 C19 C20 O1 86.3(2)
C24 C19 C20 O1 -29.4(3)
C13 C19 C20 O1 -154.3(2)
N1 C19 C20 C22 -151.2(3)
C24 C19 C20 C22 93.1(3)
C13 C19 C20 C22 -31.9(3)
N1 C19 C20 C1 -25.2(2)
C24 C19 C20 C1 -140.9(3)
C13 C19 C20 C1 94.2(3)
C6 N1 C21 C7 -76.9(3)
C19 N1 C21 C7 138.6(3)
C8 C7 C21 N1 -27.0(4)
C12 C7 C21 N1 153.7(3)
C25 O3 C24 O2 -0.9(5)
C25 O3 C24 C19 -179.7(3)
N1 C19 C24 O2 13.9(4)
C13 C19 C24 O2 -108.2(3)
C20 C19 C24 O2 125.1(3)
N1 C19 C24 O3 -167.3(2)
C13 C19 C24 O3 70.5(3)
C20 C19 C24 O3 -56.1(3)
